data_7063735
loop_
_publ_author_name
'Xiang, Min'
'Lu, Lin-Mu'
'Feng, Guang-Yuan'
'Zhu, Shen-Xin'
'Luo, Si-Si'
'Wang, Guang-Wei'
'Jia, Yun-Qing'
'Shen, Li-Wen'

_publ_section_title
;
 Solvent- and temperature-controlled diastereodivergent [4+2] cyclization
 of p-QMs and 4-benzylidene-pyrazolones
;
_journal_issue 18
_journal_name_full 'New Journal of Chemistry'
_journal_page_first 7293
_journal_page_last 7296
_journal_paper_doi 10.1039/D5NJ00814J
_journal_volume 49
_journal_year 2025
_chemical_formula_moiety 'C38 H40 N2 O3'
_chemical_formula_sum 'C38 H40 N2 O3'
_chemical_formula_weight 572.72
_space_group_crystal_system monoclinic
_space_group_IT_number 14
_space_group_name_Hall '-P 2yn'
_space_group_name_H-M_alt 'P 1 21/n 1'
_atom_sites_solution_hydrogens mixed
_atom_sites_solution_primary direct
_audit_creation_date 2024-07-10
_audit_creation_method
;
Olex2 1.2
(compiled 2018.05.29 svn.r3508 for OlexSys, GUI svn.r5506)
;
_audit_update_record
;
2025-01-24 deposited with the CCDC.	2025-04-03 downloaded from the CCDC.
;
_cell_angle_alpha 90
_cell_angle_beta 90.2665(12)
_cell_angle_gamma 90
_cell_formula_units_Z 4
_cell_length_a 10.24120(14)
_cell_length_b 15.3376(2)
_cell_length_c 20.8758(3)
_cell_measurement_reflns_used 13670
_cell_measurement_temperature 293(2)
_cell_measurement_theta_max 70.7130
_cell_measurement_theta_min 4.2320
_cell_volume 3279.04(8)
_computing_cell_refinement 'CrysAlisPro 1.171.42.102a (Rigaku OD, 2023)'
_computing_data_collection 'CrysAlisPro 1.171.42.102a (Rigaku OD, 2023)'
_computing_data_reduction 'CrysAlisPro 1.171.42.102a (Rigaku OD, 2023)'
_computing_molecular_graphics 'Olex2 (Dolomanov et al., 2009)'
_computing_publication_material 'Olex2 (Dolomanov et al., 2009)'
_computing_structure_refinement 'ShelXL (Sheldrick, 2015)'
_computing_structure_solution 'ShelXS (Sheldrick, 2008)'
_diffrn_ambient_temperature 293(2)
_diffrn_detector 'CCD plate'
_diffrn_detector_area_resol_mean 16.2312
_diffrn_detector_type Eos
_diffrn_measured_fraction_theta_full 1.000
_diffrn_measured_fraction_theta_max 1.000
_diffrn_measurement_details
;
List of Runs (angles in degrees, time in seconds):

  # Type    Start    End  Width  t~exp~   \w     \q     \k     \f   Frames
#--------------------------------------------------------------------------
  1  \w    -39.00  35.00   1.00    2.25    --  -33.50  57.00 150.00   74
  2  \w    -38.00 -12.00   1.00    2.25    --  -33.50  57.00  30.00   26
  3  \w    -72.00 -15.00   1.00    2.25    --  -33.50 -57.00   0.00   57
  4  \w     71.00 104.00   1.00    2.25    --   36.47  57.00  30.00   33
  5  \w     19.00  45.00   1.00    2.25    --   36.47  57.00  30.00   26
  6  \w      0.00  25.00   1.00    2.25    --   36.47  92.00 147.43   25
  7  \w     59.00  99.00   1.00    2.25    --   36.47  57.00-150.00   40
  8  \w     78.00 106.00   1.00    2.25    --   36.47  37.00-120.00   28
  9  \w     -1.00  24.00   1.00    2.25    --   36.47  93.00   0.75   25
 10  \w    -31.00  25.00   1.00    2.25    --   36.47 -57.00  90.00   56
 11  \w      9.00  34.00   1.00    2.25    --   36.47  77.00-152.47   25
 12  \w     63.00  94.00   1.00    2.25    --   36.47  37.00 -90.00   31
 13  \w     45.00 103.00   1.00    2.25    --   36.47  57.00-180.00   58
 14  \w      4.00  29.00   1.00    2.25    --   36.47  85.00-105.95   25
 15  \w     13.00  39.00   1.00    2.25    --   36.47  79.00 -28.46   26
 16  \w     67.00  95.00   1.00    2.25    --   36.47 178.00  30.00   28
 17  \w    -15.00  21.00   1.00    2.25    --   36.47 -57.00 -90.00   36
 18  \w      0.00  25.00   1.00    2.25    --   36.47  92.00 -73.26   25
 19  \w     20.00  67.00   1.00    2.25    --   36.47 -99.00  90.00   47
 20  \w     62.00 108.00   1.00    2.25    --   36.47 178.00 -60.00   46
 21  \w     25.00  52.00   1.00    2.25    --   36.47  57.00-150.00   27
 22  \w      5.00  34.00   1.00    2.25    --   36.47  86.00  21.38   29
 23  \w      9.00  34.00   1.00    2.25    --   36.47  75.00-110.00   25
 24  \w     73.00 102.00   1.00    2.25    --   36.47 178.00 -30.00   29
 25  \w     10.00  65.00   1.00    2.25    --   36.47 -77.00 -30.00   55
 26  \w     11.00  37.00   1.00    2.25    --   36.47  77.00-167.65   26
 27  \w     44.00  85.00   1.00   12.00    --  108.00 -94.00 -60.00   41
 28  \w    127.00 176.00   1.00   12.00    --  108.00  61.00-150.00   49
 29  \w     88.00 114.00   1.00   12.00    --  108.00  45.00 -60.00   26
 30  \w     88.00 114.00   1.00   12.00    --  108.00  61.00 -60.00   26
 31  \w     88.00 122.00   1.00   12.00    --  108.00  61.00-150.00   34
 32  \w     88.00 113.00   1.00   12.00    --  108.00  61.00-120.00   25
 33  \w    122.00 148.00   1.00   12.00    --  108.00  45.00-150.00   26
 34  \w    140.00 176.00   1.00   12.00    --  108.00  45.00-180.00   36
 35  \w     88.00 116.00   1.00   12.00    --  108.00  45.00-150.00   28
 36  \w     89.00 139.00   1.00   12.00    --  108.00  45.00-120.00   50
 37  \w    143.00 172.00   1.00   12.00    --  108.00  61.00  60.00   29
 38  \w    152.00 178.00   1.00   12.00    --  108.00  45.00 -30.00   26
 39  \w    126.00 175.00   1.00   12.00    --  108.00  77.00 -90.00   49
 40  \w     41.00 108.00   1.00   12.00    --  108.00-111.00   0.00   67
 41  \w     72.00  98.00   1.00   12.00    --  108.00 -94.00-180.00   26
 42  \w     83.00 117.00   1.00   12.00    --  108.00  30.00 -90.00   34
 43  \w     84.00 110.00   1.00   12.00    --  108.00  30.00-120.00   26
 44  \w     38.00  64.00   1.00   12.00    --  108.00 -94.00-180.00   26
 45  \w    133.00 160.00   1.00   12.00    --  108.00 111.00 150.00   27
 46  \w     82.00 122.00   1.00   12.00    --  108.00  30.00 -30.00   40
 47  \w     89.00 131.00   1.00   12.00    --  108.00  45.00 -30.00   42
 48  \w     88.00 123.00   1.00   12.00    --  108.00  61.00 -30.00   35
 49  \w     63.00  89.00   1.00   12.00    --  108.00 178.00-150.00   26
 50  \w     88.00 129.00   1.00   12.00    --  108.00  45.00-180.00   41
 51  \w     62.00 128.00   1.00   12.00    --  108.00 -61.00  60.00   66
 52  \w     67.00 108.00   1.00   12.00    --  108.00-111.00  30.00   41
 53  \w     41.00  66.00   1.00   12.00    --  108.00 -61.00 -30.00   25
 54  \w     78.00 120.00   1.00   12.00    --  108.00 -61.00 -30.00   42
 55  \w     78.00 105.00   1.00   12.00    --  108.00 -94.00  30.00   27
 56  \w     88.00 113.00   1.00   12.00    --  108.00  61.00 -90.00   25
 57  \w    139.00 177.00   1.00   12.00    --  108.00  45.00 -90.00   38
 58  \w    133.00 159.00   1.00   12.00    --  108.00  30.00 -60.00   26
 59  \w     38.00  79.00   1.00   12.00    --  108.00 -94.00-150.00   41
 60  \w     74.00  99.00   1.00   12.00    --  108.00 178.00 -90.00   25
 61  \w    118.00 144.00   1.00   12.00    --  108.00 178.00 -90.00   26
 62  \w     88.00 117.00   1.00   12.00    --  108.00  45.00 -90.00   29
 63  \w     66.00  94.00   1.00   12.00    --  108.00  15.00 -90.00   28
 64  \w     82.00 115.00   1.00   12.00    --  108.00  30.00 -60.00   33
 65  \w    131.00 176.00   1.00   12.00    --  108.00  61.00-120.00   45
 66  \w     46.00 101.00   1.00   12.00    --  108.00-111.00 120.00   55
 67  \w    147.00 173.00   1.00   12.00    --  108.00  77.00-180.00   26
 68  \w     88.00 114.00   1.00   12.00    --  108.00  30.00   0.00   26
 69  \w    127.00 176.00   1.00   12.00    --  108.00  30.00   0.00   49
;
_diffrn_measurement_device 'four-circle diffractometer'
_diffrn_measurement_device_type 'Xcalibur, Eos, Gemini'
_diffrn_measurement_method '\w scans'
_diffrn_orient_matrix_type 'CrysAlisPro convention (1999,Acta A55,543-557)'
_diffrn_orient_matrix_UB_11 0.0528125000
_diffrn_orient_matrix_UB_12 0.0019809000
_diffrn_orient_matrix_UB_13 -0.0689849000
_diffrn_orient_matrix_UB_21 -0.1161526000
_diffrn_orient_matrix_UB_22 -0.0562171000
_diffrn_orient_matrix_UB_23 -0.0224801000
_diffrn_orient_matrix_UB_31 -0.0796508000
_diffrn_orient_matrix_UB_32 0.0831991000
_diffrn_orient_matrix_UB_33 -0.0135707000
_diffrn_radiation_monochromator graphite
_diffrn_radiation_probe x-ray
_diffrn_radiation_type CuK\a
_diffrn_radiation_wavelength 1.54184
_diffrn_reflns_av_R_equivalents 0.0387
_diffrn_reflns_av_unetI/netI 0.0240
_diffrn_reflns_Laue_measured_fraction_full 1.000
_diffrn_reflns_Laue_measured_fraction_max 1.000
_diffrn_reflns_limit_h_max 10
_diffrn_reflns_limit_h_min -12
_diffrn_reflns_limit_k_max 18
_diffrn_reflns_limit_k_min -17
_diffrn_reflns_limit_l_max 24
_diffrn_reflns_limit_l_min -24
_diffrn_reflns_number 33751
_diffrn_reflns_point_group_measured_fraction_full 1.000
_diffrn_reflns_point_group_measured_fraction_max 1.000
_diffrn_reflns_theta_full 67.065
_diffrn_reflns_theta_max 67.065
_diffrn_reflns_theta_min 3.576
_diffrn_source 'fine-focus sealed X-ray tube'
_diffrn_source_type 'Enhance (Cu) X-ray Source'
_exptl_absorpt_coefficient_mu 0.573
_exptl_absorpt_correction_T_max 1.00000
_exptl_absorpt_correction_T_min 0.84915
_exptl_absorpt_correction_type multi-scan
_exptl_absorpt_process_details
;
CrysAlisPro 1.171.42.102a (Rigaku Oxford Diffraction, 2023)
Empirical absorption correction using spherical harmonics,
implemented in SCALE3 ABSPACK scaling algorithm.
;
_exptl_crystal_colour colourless
_exptl_crystal_colour_primary colourless
_exptl_crystal_density_diffrn 1.160
_exptl_crystal_description block
_exptl_crystal_F_000 1224
_exptl_crystal_size_max 0.18
_exptl_crystal_size_mid 0.12
_exptl_crystal_size_min 0.1
_refine_diff_density_max 0.273
_refine_diff_density_min -0.260
_refine_diff_density_rms 0.047
_refine_ls_extinction_method none
_refine_ls_goodness_of_fit_ref 1.033
_refine_ls_hydrogen_treatment constr
_refine_ls_matrix_type full
_refine_ls_number_parameters 393
_refine_ls_number_reflns 5848
_refine_ls_number_restraints 0
_refine_ls_restrained_S_all 1.033
_refine_ls_R_factor_all 0.0596
_refine_ls_R_factor_gt 0.0514
_refine_ls_shift/su_max 0.000
_refine_ls_shift/su_mean 0.000
_refine_ls_structure_factor_coef Fsqd
_refine_ls_weighting_details 'w=1/[\s^2^(Fo^2^)+(0.0966P)^2^+0.5699P] where P=(Fo^2^+2Fc^2^)/3'
_refine_ls_weighting_scheme calc
_refine_ls_wR_factor_gt 0.1462
_refine_ls_wR_factor_ref 0.1560
_reflns_Friedel_coverage 0.000
_reflns_number_gt 4925
_reflns_number_total 5848
_reflns_threshold_expression 'I > 2\s(I)'
_cod_data_source_file d5nj00814j2.cif
_cod_data_source_block 202407259_auto
_cod_depositor_comments 'Adding full bibliography for 7063735--7063737.cif.'
_cod_database_code 7063735
_shelx_shelxl_version_number 2014/7
_chemical_oxdiff_formula C20H2N2O4S1
_shelx_space_group_comment
;
The symmetry employed for this shelxl refinement is uniquely defined
by the following loop, which should always be used as a source of
symmetry information in preference to the above space-group names.
They are only intended as comments.
;
_shelx_estimated_absorpt_t_max 0.945
_shelx_estimated_absorpt_t_min 0.904
_reflns_odcompleteness_completeness 99.91
_reflns_odcompleteness_iscentric 1
_reflns_odcompleteness_theta 69.95
_olex2_refinement_description
;
1. Fixed Uiso
 At 1.2 times of:
  All C(H) groups
 At 1.5 times of:
  All C(H,H,H) groups, All O(H) groups
2.a Riding coordinates:
 O1(H1), C8(H8A,H8B,H8C), C9(H9A,H9B,H9C)
2.b Ternary CH refined with riding coordinates:
 C21(H21), C23(H23)
2.c Aromatic/amide H refined with riding coordinates:
 C3(H3), C5(H5), C15(H15), C16(H16), C17(H17), C18(H18), C25(H25), C26(H26),
 C27(H27), C28(H28), C29(H29), C34(H34), C35(H35), C36(H36), C37(H37), C38(H38)
2.d Idealised Me refined as rotating group:
 C10(H10A,H10B,H10C), C12(H12A,H12B,H12C), C13(H13A,H13B,H13C), C14(H14A,H14B,
 H14C), C32(H32A,H32B,H32C)
;
_olex2_submission_special_instructions 'No special instructions were received'
_oxdiff_exptl_absorpt_empirical_details
;
Empirical correction (ABSPACK) includes:
- Absorption correction using spherical harmonics
- Frame scaling
;
_oxdiff_exptl_absorpt_empirical_full_max 1.217
_oxdiff_exptl_absorpt_empirical_full_min 0.868

loop_
_space_group_symop_operation_xyz
'x, y, z'
'-x+1/2, y+1/2, -z+1/2'
'-x, -y, -z'
'x-1/2, -y-1/2, z-1/2'

loop_
_atom_site_label
_atom_site_type_symbol
_atom_site_fract_x
_atom_site_fract_y
_atom_site_fract_z
_atom_site_U_iso_or_equiv
_atom_site_adp_type
_atom_site_occupancy
_atom_site_site_symmetry_order
_atom_site_calc_flag
_atom_site_refinement_flags_posn
_atom_site_refinement_flags_adp
_atom_site_refinement_flags_occupancy
_atom_site_disorder_assembly
_atom_site_disorder_group
O1 O 0.91900(14) 0.36465(9) 0.26699(6) 0.0600(4) Uani 1 1 d . . . . .
H1 H 0.9227 0.3229 0.2918 0.090 Uiso 1 1 d R . . . .
O2 O 0.36671(11) 0.72036(8) 0.39418(6) 0.0484(3) Uani 1 1 d . . . . .
O3 O 0.49553(12) 0.69467(7) 0.19493(5) 0.0465(3) Uani 1 1 d . . . . .
N1 N 0.40321(14) 0.56012(9) 0.21497(6) 0.0425(3) Uani 1 1 d . . . . .
N2 N 0.37252(14) 0.50826(9) 0.26870(6) 0.0459(3) Uani 1 1 d . . . . .
C1 C 0.84446(16) 0.43431(10) 0.28609(8) 0.0413(4) Uani 1 1 d . . . . .
C2 C 0.80112(15) 0.44458(10) 0.34944(7) 0.0405(3) Uani 1 1 d . . . . .
C3 C 0.72153(15) 0.51624(10) 0.36242(7) 0.0403(3) Uani 1 1 d . . . . .
H3 H 0.6895 0.5234 0.4037 0.048 Uiso 1 1 calc R . . . .
C4 C 0.68844(14) 0.57707(10) 0.31619(7) 0.0373(3) Uani 1 1 d . . . . .
C5 C 0.73760(15) 0.56613(10) 0.25484(7) 0.0386(3) Uani 1 1 d . . . . .
H5 H 0.7173 0.6075 0.2238 0.046 Uiso 1 1 calc R . . . .
C6 C 0.81583(16) 0.49600(10) 0.23784(7) 0.0405(3) Uani 1 1 d . . . . .
C7 C 0.83973(19) 0.38100(12) 0.40324(8) 0.0514(4) Uani 1 1 d . . . . .
C8 C 0.7796(2) 0.29072(13) 0.39078(10) 0.0645(5) Uani 1 1 d . . . . .
H8A H 0.6891 0.2823 0.4015 0.097 Uiso 1 1 d R . . . .
H8B H 0.8065 0.2521 0.4214 0.097 Uiso 1 1 d R . . . .
H8C H 0.7695 0.2646 0.3488 0.097 Uiso 1 1 d R . . . .
C9 C 0.9885(2) 0.37500(19) 0.40974(12) 0.0793(7) Uani 1 1 d . . . . .
H9A H 1.0431 0.3485 0.3773 0.119 Uiso 1 1 d R . . . .
H9B H 1.0104 0.3367 0.4445 0.119 Uiso 1 1 d R . . . .
H9C H 1.0236 0.4319 0.4181 0.119 Uiso 1 1 d R . . . .
C10 C 0.7869(3) 0.41134(16) 0.46862(9) 0.0769(7) Uani 1 1 d . . . . .
H10A H 0.8264 0.4659 0.4800 0.115 Uiso 1 1 calc GR . . . .
H10B H 0.8074 0.3685 0.5007 0.115 Uiso 1 1 calc GR . . . .
H10C H 0.6939 0.4184 0.4659 0.115 Uiso 1 1 calc GR . . . .
C11 C 0.8697(2) 0.48716(12) 0.16947(8) 0.0530(4) Uani 1 1 d . . . . .
C12 C 1.0200(2) 0.48385(17) 0.17048(12) 0.0762(7) Uani 1 1 d . . . . .
H12A H 1.0534 0.5346 0.1919 0.114 Uiso 1 1 calc GR . . . .
H12B H 1.0520 0.4824 0.1273 0.114 Uiso 1 1 calc GR . . . .
H12C H 1.0483 0.4325 0.1928 0.114 Uiso 1 1 calc GR . . . .
C13 C 0.8119(3) 0.40547(15) 0.13765(10) 0.0773(7) Uani 1 1 d . . . . .
H13A H 0.8360 0.3548 0.1620 0.116 Uiso 1 1 calc GR . . . .
H13B H 0.8452 0.4002 0.0949 0.116 Uiso 1 1 calc GR . . . .
H13C H 0.7185 0.4103 0.1361 0.116 Uiso 1 1 calc GR . . . .
C14 C 0.8314(3) 0.56532(15) 0.12757(9) 0.0715(6) Uani 1 1 d . . . . .
H14A H 0.7380 0.5691 0.1248 0.107 Uiso 1 1 calc GR . . . .
H14B H 0.8668 0.5579 0.0854 0.107 Uiso 1 1 calc GR . . . .
H14C H 0.8655 0.6179 0.1462 0.107 Uiso 1 1 calc GR . . . .
C15 C 0.71248(19) 0.69411(12) 0.43500(9) 0.0534(4) Uani 1 1 d . . . . .
H15 H 0.7908 0.6742 0.4180 0.064 Uiso 1 1 calc R . . . .
C16 C 0.7118(2) 0.72859(15) 0.49625(10) 0.0653(6) Uani 1 1 d . . . . .
H16 H 0.7889 0.7310 0.5199 0.078 Uiso 1 1 calc R . . . .
C17 C 0.5972(2) 0.75931(15) 0.52226(9) 0.0647(5) Uani 1 1 d . . . . .
H17 H 0.5967 0.7824 0.5635 0.078 Uiso 1 1 calc R . . . .
C18 C 0.4838(2) 0.75570(13) 0.48700(9) 0.0553(4) Uani 1 1 d . . . . .
H18 H 0.4063 0.7766 0.5042 0.066 Uiso 1 1 calc R . . . .
C19 C 0.48494(16) 0.72090(10) 0.42573(8) 0.0419(4) Uani 1 1 d . . . . .
C20 C 0.59890(16) 0.68838(10) 0.39818(8) 0.0398(3) Uani 1 1 d . . . . .
C21 C 0.60022(14) 0.65542(10) 0.32949(7) 0.0372(3) Uani 1 1 d . . . . .
H21 H 0.6354 0.7034 0.3038 0.045 Uiso 1 1 calc R . . . .
C22 C 0.45864(15) 0.64010(10) 0.30429(7) 0.0362(3) Uani 1 1 d . . . . .
C23 C 0.37435(15) 0.71874(10) 0.32584(8) 0.0401(3) Uani 1 1 d . . . . .
H23 H 0.4183 0.7722 0.3120 0.048 Uiso 1 1 calc R . . . .
C24 C 0.23726(16) 0.72024(11) 0.29947(8) 0.0455(4) Uani 1 1 d . . . . .
C25 C 0.13796(19) 0.67350(16) 0.32850(10) 0.0641(5) Uani 1 1 d . . . . .
H25 H 0.1560 0.6394 0.3643 0.077 Uiso 1 1 calc R . . . .
C26 C 0.0122(2) 0.6774(2) 0.30444(13) 0.0856(8) Uani 1 1 d . . . . .
H26 H -0.0538 0.6453 0.3237 0.103 Uiso 1 1 calc R . . . .
C27 C -0.0157(2) 0.7287(2) 0.25222(14) 0.0815(7) Uani 1 1 d . . . . .
H27 H -0.1010 0.7323 0.2369 0.098 Uiso 1 1 calc R . . . .
C28 C 0.0821(2) 0.77475(16) 0.22251(12) 0.0723(6) Uani 1 1 d . . . . .
H28 H 0.0635 0.8086 0.1867 0.087 Uiso 1 1 calc R . . . .
C29 C 0.20870(19) 0.77047(13) 0.24623(10) 0.0582(5) Uani 1 1 d . . . . .
H29 H 0.2748 0.8016 0.2262 0.070 Uiso 1 1 calc R . . . .
C30 C 0.45679(14) 0.63776(10) 0.23129(7) 0.0367(3) Uani 1 1 d . . . . .
C31 C 0.40219(16) 0.55158(10) 0.31910(7) 0.0407(4) Uani 1 1 d . . . . .
C32 C 0.3803(2) 0.51273(13) 0.38365(9) 0.0562(5) Uani 1 1 d . . . . .
H32A H 0.4625 0.5064 0.4054 0.084 Uiso 1 1 calc GR . . . .
H32B H 0.3399 0.4566 0.3790 0.084 Uiso 1 1 calc GR . . . .
H32C H 0.3244 0.5502 0.4081 0.084 Uiso 1 1 calc GR . . . .
C33 C 0.38453(17) 0.52443(12) 0.15278(8) 0.0474(4) Uani 1 1 d . . . . .
C34 C 0.3954(3) 0.43638(14) 0.14404(10) 0.0715(6) Uani 1 1 d . . . . .
H34 H 0.4166 0.4005 0.1784 0.086 Uiso 1 1 calc R . . . .
C35 C 0.3750(4) 0.40097(18) 0.08412(12) 0.0973(10) Uani 1 1 d . . . . .
H35 H 0.3813 0.3410 0.0784 0.117 Uiso 1 1 calc R . . . .
C36 C 0.3458(4) 0.4528(2) 0.03333(12) 0.1000(10) Uani 1 1 d . . . . .
H36 H 0.3339 0.4287 -0.0072 0.120 Uiso 1 1 calc R . . . .
C37 C 0.3340(4) 0.5410(2) 0.04229(12) 0.0990(10) Uani 1 1 d . . . . .
H37 H 0.3132 0.5766 0.0076 0.119 Uiso 1 1 calc R . . . .
C38 C 0.3526(3) 0.57778(16) 0.10201(10) 0.0750(7) Uani 1 1 d . . . . .
H38 H 0.3438 0.6376 0.1079 0.090 Uiso 1 1 calc R . . . .

loop_
_atom_site_aniso_label
_atom_site_aniso_U_11
_atom_site_aniso_U_22
_atom_site_aniso_U_33
_atom_site_aniso_U_23
_atom_site_aniso_U_13
_atom_site_aniso_U_12
O1 0.0838(9) 0.0476(7) 0.0488(7) 0.0059(5) 0.0180(6) 0.0304(6)
O2 0.0408(6) 0.0595(8) 0.0451(6) -0.0150(5) 0.0075(5) -0.0003(5)
O3 0.0558(7) 0.0413(6) 0.0424(6) 0.0045(5) 0.0049(5) -0.0096(5)
N1 0.0540(8) 0.0376(7) 0.0357(7) -0.0001(5) 0.0020(6) -0.0075(6)
N2 0.0577(8) 0.0388(7) 0.0413(7) 0.0004(6) 0.0082(6) -0.0096(6)
C1 0.0455(8) 0.0365(8) 0.0419(8) -0.0023(6) 0.0052(6) 0.0077(6)
C2 0.0448(8) 0.0383(8) 0.0383(8) -0.0008(6) 0.0010(6) 0.0022(6)
C3 0.0458(8) 0.0401(8) 0.0351(7) -0.0041(6) 0.0058(6) 0.0018(6)
C4 0.0371(7) 0.0337(8) 0.0412(8) -0.0049(6) 0.0031(6) 0.0011(6)
C5 0.0405(8) 0.0361(8) 0.0393(8) 0.0021(6) 0.0028(6) 0.0029(6)
C6 0.0459(8) 0.0378(8) 0.0379(8) -0.0013(6) 0.0056(6) 0.0044(6)
C7 0.0649(11) 0.0494(10) 0.0401(9) 0.0033(7) 0.0018(7) 0.0147(8)
C8 0.0864(14) 0.0465(11) 0.0610(11) 0.0089(9) 0.0228(10) 0.0060(9)
C9 0.0718(14) 0.0952(18) 0.0706(14) -0.0002(12) -0.0219(11) 0.0225(13)
C10 0.121(2) 0.0722(15) 0.0379(10) 0.0053(9) 0.0052(11) 0.0311(13)
C11 0.0708(12) 0.0478(10) 0.0405(9) 0.0006(7) 0.0127(8) 0.0167(8)
C12 0.0738(14) 0.0847(16) 0.0704(14) 0.0152(12) 0.0333(11) 0.0222(12)
C13 0.122(2) 0.0626(14) 0.0477(11) -0.0133(9) 0.0011(12) 0.0219(13)
C14 0.1068(18) 0.0657(13) 0.0423(10) 0.0101(9) 0.0189(10) 0.0288(12)
C15 0.0521(10) 0.0510(10) 0.0570(10) -0.0111(8) -0.0077(8) 0.0086(8)
C16 0.0708(13) 0.0648(13) 0.0600(12) -0.0151(10) -0.0233(10) 0.0098(10)
C17 0.0817(14) 0.0705(13) 0.0419(9) -0.0145(9) -0.0062(9) 0.0021(11)
C18 0.0608(10) 0.0597(11) 0.0455(9) -0.0125(8) 0.0110(8) -0.0033(8)
C19 0.0447(8) 0.0399(8) 0.0410(8) -0.0048(6) 0.0041(6) -0.0040(6)
C20 0.0457(8) 0.0333(8) 0.0404(8) -0.0033(6) 0.0013(6) 0.0010(6)
C21 0.0387(8) 0.0332(8) 0.0398(8) -0.0022(6) 0.0050(6) 0.0009(6)
C22 0.0410(8) 0.0330(8) 0.0348(7) -0.0024(6) 0.0064(6) -0.0017(6)
C23 0.0386(8) 0.0366(8) 0.0450(8) -0.0054(6) 0.0056(6) -0.0010(6)
C24 0.0402(8) 0.0441(9) 0.0521(9) -0.0123(7) 0.0030(7) 0.0010(6)
C25 0.0460(10) 0.0874(15) 0.0588(11) -0.0034(10) 0.0026(8) -0.0150(9)
C26 0.0473(11) 0.129(2) 0.0800(16) -0.0109(15) 0.0010(11) -0.0242(13)
C27 0.0511(12) 0.1036(19) 0.0896(17) -0.0188(15) -0.0207(11) -0.0026(12)
C28 0.0678(13) 0.0706(14) 0.0784(15) -0.0057(11) -0.0197(11) 0.0084(11)
C29 0.0541(10) 0.0516(11) 0.0688(12) 0.0010(9) -0.0039(9) 0.0019(8)
C30 0.0370(7) 0.0355(8) 0.0375(8) -0.0002(6) 0.0039(6) -0.0007(6)
C31 0.0464(8) 0.0371(8) 0.0386(8) -0.0010(6) 0.0072(6) -0.0030(6)
C32 0.0756(12) 0.0496(10) 0.0434(9) 0.0027(7) 0.0136(8) -0.0123(9)
C33 0.0537(9) 0.0498(10) 0.0385(8) -0.0038(7) -0.0019(7) -0.0111(7)
C34 0.120(2) 0.0488(12) 0.0456(10) -0.0022(8) -0.0045(11) -0.0150(11)
C35 0.172(3) 0.0616(15) 0.0589(14) -0.0183(11) -0.0029(16) -0.0206(16)
C36 0.155(3) 0.095(2) 0.0493(13) -0.0183(13) -0.0204(15) -0.0216(19)
C37 0.152(3) 0.094(2) 0.0498(13) 0.0030(12) -0.0299(15) 0.0021(19)
C38 0.1096(19) 0.0639(13) 0.0513(11) 0.0011(9) -0.0212(12) 0.0050(12)

loop_
_atom_type_symbol
_atom_type_description
_atom_type_scat_dispersion_real
_atom_type_scat_dispersion_imag
_atom_type_scat_source
C C 0.0181 0.0091 'International Tables Vol C Tables 4.2.6.8 and 6.1.1.4'
H H 0.0000 0.0000 'International Tables Vol C Tables 4.2.6.8 and 6.1.1.4'
N N 0.0311 0.0180 'International Tables Vol C Tables 4.2.6.8 and 6.1.1.4'
O O 0.0492 0.0322 'International Tables Vol C Tables 4.2.6.8 and 6.1.1.4'

loop_
_geom_angle_atom_site_label_1
_geom_angle_atom_site_label_2
_geom_angle_atom_site_label_3
_geom_angle
_geom_angle_site_symmetry_1
_geom_angle_site_symmetry_3
_geom_angle_publ_flag
C1 O1 H1 116.5 . . ?
C19 O2 C23 115.21(12) . . ?
N2 N1 C33 118.64(13) . . ?
C30 N1 N2 112.77(12) . . ?
C30 N1 C33 128.42(14) . . ?
C31 N2 N1 107.93(13) . . ?
O1 C1 C2 122.59(14) . . ?
O1 C1 C6 115.35(14) . . ?
C2 C1 C6 122.05(14) . . ?
C1 C2 C7 122.33(14) . . ?
C3 C2 C1 117.26(14) . . ?
C3 C2 C7 120.40(14) . . ?
C2 C3 H3 118.8 . . ?
C4 C3 C2 122.49(14) . . ?
C4 C3 H3 118.8 . . ?
C3 C4 C5 118.25(14) . . ?
C3 C4 C21 123.11(13) . . ?
C5 C4 C21 118.64(14) . . ?
C4 C5 H5 118.6 . . ?
C6 C5 C4 122.79(14) . . ?
C6 C5 H5 118.6 . . ?
C1 C6 C11 121.91(14) . . ?
C5 C6 C1 117.06(14) . . ?
C5 C6 C11 121.02(14) . . ?
C2 C7 C10 111.40(15) . . ?
C8 C7 C2 110.25(16) . . ?
C8 C7 C10 106.23(18) . . ?
C9 C7 C2 110.79(17) . . ?
C9 C7 C8 111.01(18) . . ?
C9 C7 C10 107.03(18) . . ?
C7 C8 H8A 117.8 . . ?
C7 C8 H8B 110.3 . . ?
C7 C8 H8C 124.5 . . ?
H8A C8 H8B 92.2 . . ?
H8A C8 H8C 93.3 . . ?
H8B C8 H8C 113.3 . . ?
C7 C9 H9A 122.7 . . ?
C7 C9 H9B 109.4 . . ?
C7 C9 H9C 109.5 . . ?
H9A C9 H9B 98.0 . . ?
H9A C9 H9C 107.0 . . ?
H9B C9 H9C 109.5 . . ?
C7 C10 H10A 109.5 . . ?
C7 C10 H10B 109.5 . . ?
C7 C10 H10C 109.5 . . ?
H10A C10 H10B 109.5 . . ?
H10A C10 H10C 109.5 . . ?
H10B C10 H10C 109.5 . . ?
C6 C11 C12 110.66(16) . . ?
C13 C11 C6 109.52(17) . . ?
C13 C11 C12 111.23(18) . . ?
C14 C11 C6 111.61(14) . . ?
C14 C11 C12 106.64(18) . . ?
C14 C11 C13 107.10(18) . . ?
C11 C12 H12A 109.5 . . ?
C11 C12 H12B 109.5 . . ?
C11 C12 H12C 109.5 . . ?
H12A C12 H12B 109.5 . . ?
H12A C12 H12C 109.5 . . ?
H12B C12 H12C 109.5 . . ?
C11 C13 H13A 109.5 . . ?
C11 C13 H13B 109.5 . . ?
C11 C13 H13C 109.5 . . ?
H13A C13 H13B 109.5 . . ?
H13A C13 H13C 109.5 . . ?
H13B C13 H13C 109.5 . . ?
C11 C14 H14A 109.5 . . ?
C11 C14 H14B 109.5 . . ?
C11 C14 H14C 109.5 . . ?
H14A C14 H14B 109.5 . . ?
H14A C14 H14C 109.5 . . ?
H14B C14 H14C 109.5 . . ?
C16 C15 H15 119.1 . . ?
C16 C15 C20 121.74(18) . . ?
C20 C15 H15 119.1 . . ?
C15 C16 H16 119.9 . . ?
C17 C16 C15 120.14(19) . . ?
C17 C16 H16 119.9 . . ?
C16 C17 H17 120.2 . . ?
C18 C17 C16 119.65(18) . . ?
C18 C17 H17 120.2 . . ?
C17 C18 H18 120.0 . . ?
C17 C18 C19 119.98(18) . . ?
C19 C18 H18 120.0 . . ?
O2 C19 C18 115.66(15) . . ?
O2 C19 C20 122.43(14) . . ?
C18 C19 C20 121.90(16) . . ?
C15 C20 C19 116.58(15) . . ?
C15 C20 C21 122.00(15) . . ?
C19 C20 C21 121.24(14) . . ?
C4 C21 H21 105.8 . . ?
C4 C21 C22 111.70(12) . . ?
C20 C21 C4 116.11(13) . . ?
C20 C21 H21 105.8 . . ?
C20 C21 C22 110.87(12) . . ?
C22 C21 H21 105.8 . . ?
C23 C22 C21 107.64(12) . . ?
C30 C22 C21 110.39(12) . . ?
C30 C22 C23 107.70(12) . . ?
C31 C22 C21 115.06(13) . . ?
C31 C22 C23 115.22(12) . . ?
C31 C22 C30 100.41(12) . . ?
O2 C23 C22 109.64(13) . . ?
O2 C23 H23 107.9 . . ?
O2 C23 C24 108.02(12) . . ?
C22 C23 H23 107.9 . . ?
C24 C23 C22 115.15(13) . . ?
C24 C23 H23 107.9 . . ?
C25 C24 C23 121.13(17) . . ?
C29 C24 C23 119.72(16) . . ?
C29 C24 C25 119.13(18) . . ?
C24 C25 H25 119.9 . . ?
C26 C25 C24 120.2(2) . . ?
C26 C25 H25 119.9 . . ?
C25 C26 H26 119.9 . . ?
C27 C26 C25 120.3(2) . . ?
C27 C26 H26 119.9 . . ?
C26 C27 H27 119.9 . . ?
C26 C27 C28 120.1(2) . . ?
C28 C27 H27 119.9 . . ?
C27 C28 H28 120.1 . . ?
C27 C28 C29 119.7(2) . . ?
C29 C28 H28 120.1 . . ?
C24 C29 C28 120.5(2) . . ?
C24 C29 H29 119.8 . . ?
C28 C29 H29 119.8 . . ?
O3 C30 N1 127.10(15) . . ?
O3 C30 C22 126.91(14) . . ?
N1 C30 C22 105.98(12) . . ?
N2 C31 C22 112.86(13) . . ?
N2 C31 C32 119.96(15) . . ?
C32 C31 C22 127.18(14) . . ?
C31 C32 H32A 109.5 . . ?
C31 C32 H32B 109.5 . . ?
C31 C32 H32C 109.5 . . ?
H32A C32 H32B 109.5 . . ?
H32A C32 H32C 109.5 . . ?
H32B C32 H32C 109.5 . . ?
C34 C33 N1 119.46(16) . . ?
C34 C33 C38 120.22(18) . . ?
C38 C33 N1 120.31(17) . . ?
C33 C34 H34 120.1 . . ?
C33 C34 C35 119.9(2) . . ?
C35 C34 H34 120.1 . . ?
C34 C35 H35 119.7 . . ?
C36 C35 C34 120.7(2) . . ?
C36 C35 H35 119.7 . . ?
C35 C36 H36 120.3 . . ?
C35 C36 C37 119.4(2) . . ?
C37 C36 H36 120.3 . . ?
C36 C37 H37 119.5 . . ?
C36 C37 C38 121.0(2) . . ?
C38 C37 H37 119.5 . . ?
C33 C38 C37 118.9(2) . . ?
C33 C38 H38 120.5 . . ?
C37 C38 H38 120.5 . . ?

loop_
_geom_bond_atom_site_label_1
_geom_bond_atom_site_label_2
_geom_bond_distance
_geom_bond_site_symmetry_2
_geom_bond_publ_flag
O1 H1 0.8254 . ?
O1 C1 1.3733(19) . ?
O2 C19 1.376(2) . ?
O2 C23 1.4293(19) . ?
O3 C30 1.2240(19) . ?
N1 N2 1.4117(18) . ?
N1 C30 1.354(2) . ?
N1 C33 1.421(2) . ?
N2 C31 1.280(2) . ?
C1 C2 1.406(2) . ?
C1 C6 1.412(2) . ?
C2 C3 1.396(2) . ?
C2 C7 1.538(2) . ?
C3 H3 0.9300 . ?
C3 C4 1.383(2) . ?
C4 C5 1.389(2) . ?
C4 C21 1.530(2) . ?
C5 H5 0.9300 . ?
C5 C6 1.388(2) . ?
C6 C11 1.538(2) . ?
C7 C8 1.537(3) . ?
C7 C9 1.532(3) . ?
C7 C10 1.543(3) . ?
C8 H8A 0.9637 . ?
C8 H8B 0.9123 . ?
C8 H8C 0.9694 . ?
C9 H9A 0.9700 . ?
C9 H9B 0.9602 . ?
C9 H9C 0.9598 . ?
C10 H10A 0.9600 . ?
C10 H10B 0.9600 . ?
C10 H10C 0.9600 . ?
C11 C12 1.540(3) . ?
C11 C13 1.535(3) . ?
C11 C14 1.534(3) . ?
C12 H12A 0.9600 . ?
C12 H12B 0.9600 . ?
C12 H12C 0.9600 . ?
C13 H13A 0.9600 . ?
C13 H13B 0.9600 . ?
C13 H13C 0.9600 . ?
C14 H14A 0.9600 . ?
C14 H14B 0.9600 . ?
C14 H14C 0.9600 . ?
C15 H15 0.9300 . ?
C15 C16 1.384(3) . ?
C15 C20 1.394(2) . ?
C16 H16 0.9300 . ?
C16 C17 1.379(3) . ?
C17 H17 0.9300 . ?
C17 C18 1.373(3) . ?
C18 H18 0.9300 . ?
C18 C19 1.386(2) . ?
C19 C20 1.396(2) . ?
C20 C21 1.521(2) . ?
C21 H21 0.9800 . ?
C21 C22 1.558(2) . ?
C22 C23 1.551(2) . ?
C22 C30 1.524(2) . ?
C22 C31 1.508(2) . ?
C23 H23 0.9800 . ?
C23 C24 1.506(2) . ?
C24 C25 1.386(3) . ?
C24 C29 1.383(3) . ?
C25 H25 0.9300 . ?
C25 C26 1.382(3) . ?
C26 H26 0.9300 . ?
C26 C27 1.373(4) . ?
C27 H27 0.9300 . ?
C27 C28 1.376(4) . ?
C28 H28 0.9300 . ?
C28 C29 1.387(3) . ?
C29 H29 0.9300 . ?
C31 C32 1.491(2) . ?
C32 H32A 0.9600 . ?
C32 H32B 0.9600 . ?
C32 H32C 0.9600 . ?
C33 C34 1.367(3) . ?
C33 C38 1.377(3) . ?
C34 H34 0.9300 . ?
C34 C35 1.379(3) . ?
C35 H35 0.9300 . ?
C35 C36 1.357(4) . ?
C36 H36 0.9300 . ?
C36 C37 1.371(4) . ?
C37 H37 0.9300 . ?
C37 C38 1.381(3) . ?
C38 H38 0.9300 . ?

loop_
_geom_hbond_atom_site_label_D
_geom_hbond_atom_site_label_H
_geom_hbond_atom_site_label_A
_geom_hbond_distance_DH
_geom_hbond_distance_HA
_geom_hbond_distance_DA
_geom_hbond_angle_DHA
_geom_hbond_site_symmetry_A
O1 H1 O3 0.83 2.15 2.8617(17) 143.7 2_645

loop_
_geom_torsion_atom_site_label_1
_geom_torsion_atom_site_label_2
_geom_torsion_atom_site_label_3
_geom_torsion_atom_site_label_4
_geom_torsion
_geom_torsion_site_symmetry_1
_geom_torsion_site_symmetry_2
_geom_torsion_site_symmetry_3
_geom_torsion_site_symmetry_4
_geom_torsion_publ_flag
O1 C1 C2 C3 -177.46(16) . . . . ?
O1 C1 C2 C7 3.2(3) . . . . ?
O1 C1 C6 C5 178.24(15) . . . . ?
O1 C1 C6 C11 -2.5(2) . . . . ?
O2 C19 C20 C15 179.04(16) . . . . ?
O2 C19 C20 C21 3.9(2) . . . . ?
O2 C23 C24 C25 -39.2(2) . . . . ?
O2 C23 C24 C29 139.39(16) . . . . ?
N1 N2 C31 C22 -0.31(19) . . . . ?
N1 N2 C31 C32 -179.97(16) . . . . ?
N1 C33 C34 C35 178.8(2) . . . . ?
N1 C33 C38 C37 -179.4(3) . . . . ?
N2 N1 C30 O3 178.20(15) . . . . ?
N2 N1 C30 C22 -2.01(17) . . . . ?
N2 N1 C33 C34 -29.2(3) . . . . ?
N2 N1 C33 C38 149.3(2) . . . . ?
C1 C2 C3 C4 -1.9(2) . . . . ?
C1 C2 C7 C8 -66.4(2) . . . . ?
C1 C2 C7 C9 56.9(2) . . . . ?
C1 C2 C7 C10 175.91(19) . . . . ?
C1 C6 C11 C12 -57.9(2) . . . . ?
C1 C6 C11 C13 65.1(2) . . . . ?
C1 C6 C11 C14 -176.45(19) . . . . ?
C2 C1 C6 C5 -2.7(2) . . . . ?
C2 C1 C6 C11 176.58(16) . . . . ?
C2 C3 C4 C5 -0.5(2) . . . . ?
C2 C3 C4 C21 179.36(14) . . . . ?
C3 C2 C7 C8 114.32(18) . . . . ?
C3 C2 C7 C9 -122.40(19) . . . . ?
C3 C2 C7 C10 -3.4(3) . . . . ?
C3 C4 C5 C6 1.4(2) . . . . ?
C3 C4 C21 C20 26.9(2) . . . . ?
C3 C4 C21 C22 -101.60(17) . . . . ?
C4 C5 C6 C1 0.1(2) . . . . ?
C4 C5 C6 C11 -179.17(16) . . . . ?
C4 C21 C22 C23 174.56(12) . . . . ?
C4 C21 C22 C30 -68.15(16) . . . . ?
C4 C21 C22 C31 44.59(17) . . . . ?
C5 C4 C21 C20 -153.28(14) . . . . ?
C5 C4 C21 C22 78.25(17) . . . . ?
C5 C6 C11 C12 121.42(19) . . . . ?
C5 C6 C11 C13 -115.60(19) . . . . ?
C5 C6 C11 C14 2.8(3) . . . . ?
C6 C1 C2 C3 3.6(2) . . . . ?
C6 C1 C2 C7 -175.72(16) . . . . ?
C7 C2 C3 C4 177.38(16) . . . . ?
C15 C16 C17 C18 -0.2(4) . . . . ?
C15 C20 C21 C4 40.9(2) . . . . ?
C15 C20 C21 C22 169.76(15) . . . . ?
C16 C15 C20 C19 1.3(3) . . . . ?
C16 C15 C20 C21 176.41(18) . . . . ?
C16 C17 C18 C19 0.3(3) . . . . ?
C17 C18 C19 O2 -179.82(18) . . . . ?
C17 C18 C19 C20 0.4(3) . . . . ?
C18 C19 C20 C15 -1.2(3) . . . . ?
C18 C19 C20 C21 -176.29(16) . . . . ?
C19 O2 C23 C22 54.95(17) . . . . ?
C19 O2 C23 C24 -178.85(13) . . . . ?
C19 C20 C21 C4 -144.24(15) . . . . ?
C19 C20 C21 C22 -15.4(2) . . . . ?
C20 C15 C16 C17 -0.7(3) . . . . ?
C20 C21 C22 C23 43.36(16) . . . . ?
C20 C21 C22 C30 160.65(12) . . . . ?
C20 C21 C22 C31 -86.61(15) . . . . ?
C21 C4 C5 C6 -178.43(14) . . . . ?
C21 C22 C23 O2 -64.50(15) . . . . ?
C21 C22 C23 C24 173.46(13) . . . . ?
C21 C22 C30 O3 -56.7(2) . . . . ?
C21 C22 C30 N1 123.48(13) . . . . ?
C21 C22 C31 N2 -119.29(15) . . . . ?
C21 C22 C31 C32 60.3(2) . . . . ?
C22 C23 C24 C25 83.7(2) . . . . ?
C22 C23 C24 C29 -97.70(19) . . . . ?
C23 O2 C19 C18 155.83(15) . . . . ?
C23 O2 C19 C20 -24.4(2) . . . . ?
C23 C22 C30 O3 60.53(19) . . . . ?
C23 C22 C30 N1 -119.26(13) . . . . ?
C23 C22 C31 N2 114.55(16) . . . . ?
C23 C22 C31 C32 -65.8(2) . . . . ?
C23 C24 C25 C26 178.4(2) . . . . ?
C23 C24 C29 C28 -177.98(18) . . . . ?
C24 C25 C26 C27 -1.0(4) . . . . ?
C25 C24 C29 C28 0.6(3) . . . . ?
C25 C26 C27 C28 1.6(4) . . . . ?
C26 C27 C28 C29 -1.2(4) . . . . ?
C27 C28 C29 C24 0.0(3) . . . . ?
C29 C24 C25 C26 -0.1(3) . . . . ?
C30 N1 N2 C31 1.53(19) . . . . ?
C30 N1 C33 C34 145.7(2) . . . . ?
C30 N1 C33 C38 -35.9(3) . . . . ?
C30 C22 C23 O2 176.48(12) . . . . ?
C30 C22 C23 C24 54.44(17) . . . . ?
C30 C22 C31 N2 -0.81(17) . . . . ?
C30 C22 C31 C32 178.82(17) . . . . ?
C31 C22 C23 O2 65.37(17) . . . . ?
C31 C22 C23 C24 -56.67(19) . . . . ?
C31 C22 C30 O3 -178.58(15) . . . . ?
C31 C22 C30 N1 1.63(15) . . . . ?
C33 N1 N2 C31 177.13(15) . . . . ?
C33 N1 C30 O3 3.1(3) . . . . ?
C33 N1 C30 C22 -177.07(16) . . . . ?
C33 C34 C35 C36 0.9(5) . . . . ?
C34 C33 C38 C37 -1.0(4) . . . . ?
C34 C35 C36 C37 -1.3(6) . . . . ?
C35 C36 C37 C38 0.6(6) . . . . ?
C36 C37 C38 C33 0.5(5) . . . . ?
C38 C33 C34 C35 0.3(4) . . . . ?
